data_1527352
loop_
_publ_author_name
'Ettmayer, P.'
'Mathis, P.'

_publ_section_title
;
 Die Kristallstruktur von Rh Hg2
;
_journal_name_full 'Monatshefte fuer Chemie (-108,1977)'
_journal_page_first 505
_journal_page_last 506
_journal_volume 98
_journal_year 1967
_chemical_formula_sum 'Hg2 Rh'
_space_group_IT_number 123
_symmetry_space_group_name_Hall '-P 4 2'
_symmetry_space_group_name_H-M 'P 4/m m m'
_cell_angle_alpha 90
_cell_angle_beta 90
_cell_angle_gamma 90
_cell_formula_units_Z 1
_cell_length_a 4.551
_cell_length_b 4.551
_cell_length_c 2.998
_cell_volume 62.093
_citation_journal_id_ASTM MOCHAP
_cod_data_source_file Ettmayer_MOCHAP_1967_555.cif
_cod_data_source_block Hg2Rh1
_cod_original_cell_volume 62.09338
_cod_original_formula_sum 'Hg2 Rh1'
_cod_database_code 1527352

loop_
_symmetry_equiv_pos_as_xyz
x,y,z
-y,x,z
-x,-y,z
y,-x,z
x,-y,-z
y,x,-z
-x,y,-z
-y,-x,-z
-x,-y,-z
y,-x,-z
x,y,-z
-y,x,-z
-x,y,z
-y,-x,z
x,-y,z
y,x,z

loop_
_atom_site_label
_atom_site_type_symbol
_atom_site_fract_x
_atom_site_fract_y
_atom_site_fract_z
_atom_site_occupancy
_atom_site_U_iso_or_equiv
Rh1 Rh 0 0 0 1 0.0
Hg1 Hg 0 0.5 0.5 1 0.0
